data_2242607
loop_
_publ_author_name
'F\'abry, Jan'

_publ_section_title
;
 A resonance-assisted intramolecular hydrogen bond in compounds containing
 2-hydroxy-3,5-dinitrobenzoic acid and its various deprotonated forms:
 redetermination of several related structures
;
_journal_coeditor_code SU5452
_journal_issue 9
_journal_name_full 'Acta Crystallographica Section E'
_journal_page_first 1344
_journal_page_last 1357
_journal_paper_doi 10.1107/S2056989018011544
_journal_volume 74
_journal_year 2018
_chemical_formula_iupac 'C10 H12 N3 O3 S +, C7 H3 N2 O7 -'
_chemical_formula_moiety 'C10 H12 N3 O3 S +, C7 H3 N2 O7 -'
_chemical_formula_sum 'C17 H15 N5 O10 S'
_chemical_formula_weight 481.41
_chemical_name_common
;
4-[(5-methylisoxazol-3-yl)aminosulfonyl]anilinium 3,5-dinitrosalicylate
;
_chemical_name_systematic
;
4-{[(5-Methylisoxazol-3-yl)amino]sulfonyl}anilinium
2-hydroxy-3,5-dinitrobenzoate
;
_space_group_IT_number 2
_symmetry_cell_setting triclinic
_symmetry_space_group_name_Hall '-P 1'
_symmetry_space_group_name_H-M 'P -1'
_atom_sites_solution_hydrogens difmap
_atom_sites_solution_primary direct
_atom_sites_solution_secondary difmap
_cell_angle_alpha 106.4630(10)
_cell_angle_beta 100.9130(10)
_cell_angle_gamma 108.2720(10)
_cell_formula_units_Z 2
_cell_length_a 8.55510(10)
_cell_length_b 10.5000(2)
_cell_length_c 12.7576(3)
_cell_measurement_reflns_used 6718
_cell_measurement_temperature 296(2)
_cell_measurement_theta_max 32.6
_cell_measurement_theta_min 1.8
_cell_volume 993.72(3)
_computing_cell_refinement
;
SAINT (Bruker, 2004)
;
_computing_data_collection
;
APEX2 (Bruker, 2004)
;
_computing_data_reduction
;
SAINT (Bruker, 2004)
;
_computing_structure_refinement
;
JANA2006 (Petricek et al., 2014)
;
_computing_structure_solution
;
SHELXS97 (Sheldrick, 2008)
;
_diffrn_ambient_temperature 296
_diffrn_measured_fraction_theta_full 0.993
_diffrn_measured_fraction_theta_max 0.930
_diffrn_measurement_device_type 'Bruker Kappa APEXII CCD'
_diffrn_measurement_method '\w and \f scan'
_diffrn_radiation_monochromator graphite
_diffrn_radiation_source 'fine-focus sealed tube'
_diffrn_radiation_type MoK\a
_diffrn_radiation_wavelength 0.71073
_diffrn_reflns_av_R_equivalents 0.0300
_diffrn_reflns_av_sigmaI/netI 0.0298
_diffrn_reflns_limit_h_max 12
_diffrn_reflns_limit_h_min -12
_diffrn_reflns_limit_k_max 15
_diffrn_reflns_limit_k_min -15
_diffrn_reflns_limit_l_max 16
_diffrn_reflns_limit_l_min -19
_diffrn_reflns_number 24261
_diffrn_reflns_reduction_process
;
;
_diffrn_reflns_theta_full 25.00
_diffrn_reflns_theta_max 32.58
_diffrn_reflns_theta_min 1.75
_diffrn_standards_number 0
_exptl_absorpt_coefficient_mu 0.233
_exptl_absorpt_correction_T_max 0.964
_exptl_absorpt_correction_T_min 0.955
_exptl_absorpt_correction_type multi-scan
_exptl_absorpt_process_details
;
(SADABS; Bruker, 2004)
;
_exptl_crystal_colour yellow
_exptl_crystal_density_diffrn 1.609
_exptl_crystal_density_method 'Not Measured'
_exptl_crystal_description prism
_exptl_crystal_F_000 496
_exptl_crystal_size_max 0.200
_exptl_crystal_size_mid 0.200
_exptl_crystal_size_min 0.160
_refine_diff_density_max 0.31
_refine_diff_density_min -0.35
_refine_ls_extinction_method none
_refine_ls_goodness_of_fit_ref 1.95
_refine_ls_hydrogen_treatment mixed
_refine_ls_matrix_type full
_refine_ls_number_constraints 48
_refine_ls_number_parameters 301
_refine_ls_number_reflns 6717
_refine_ls_number_restraints 0
_refine_ls_R_factor_all 0.0693
_refine_ls_R_factor_gt 0.0443
_refine_ls_shift/su_max 0.0132
_refine_ls_shift/su_mean 0.0009
_refine_ls_structure_factor_coef Fsqd
_refine_ls_weighting_details w=1/(\s^2^(I)+0.0004I^2^)
_refine_ls_weighting_scheme sigma
_refine_ls_wR_factor_gt 0.0984
_refine_ls_wR_factor_ref 0.1036
_reflns_number_gt 4398
_reflns_number_total 6717
_reflns_threshold_expression I>3\s(I)
_cod_data_source_file su5452sup1.cif
_cod_data_source_block TUJPEV
_cod_database_code 2242607

loop_
_symmetry_equiv_pos_site_id
_symmetry_equiv_pos_as_xyz
1 x,y,z
2 -x,-y,-z

loop_
_atom_site_type_symbol
_atom_site_label
_atom_site_fract_x
_atom_site_fract_y
_atom_site_fract_z
_atom_site_U_iso_or_equiv
_atom_site_adp_type
_atom_site_calc_flag
_atom_site_occupancy
S S1 -0.02012(4) 0.65156(4) 0.38514(3) 0.03475(15) Uani d 1
O O1 -0.12136(12) 0.56298(10) 0.26952(9) 0.0472(5) Uani d 1
O O2 -0.09555(13) 0.65440(11) 0.47594(9) 0.0468(5) Uani d 1
O O3 0.47434(14) 0.55510(13) 0.32058(11) 0.0626(6) Uani d 1
N N1 0.29155(15) 1.24477(12) 0.38430(11) 0.0434(6) Uani d 1
N N2 0.13845(14) 0.60248(12) 0.42019(10) 0.0376(5) Uani d 1
N N3 0.39246(16) 0.57705(15) 0.40555(12) 0.0536(6) Uani d 1
C C1 0.07464(15) 0.82919(13) 0.38935(12) 0.0322(5) Uani d 1
C C2 0.21693(19) 0.93183(16) 0.47844(13) 0.0511(7) Uani d 1
C C3 0.28732(19) 1.06857(16) 0.47796(14) 0.0514(7) Uani d 1
C C4 0.21467(16) 1.10142(13) 0.38945(12) 0.0344(6) Uani d 1
C C5 0.07052(18) 1.00124(15) 0.30229(13) 0.0444(7) Uani d 1
C C6 0.00046(17) 0.86380(15) 0.30181(13) 0.0421(6) Uani d 1
C C7 0.24788(17) 0.58299(13) 0.35471(13) 0.0355(6) Uani d 1
C C8 0.2306(2) 0.56568(16) 0.23936(14) 0.0473(7) Uani d 1
C C9 0.3761(2) 0.55015(16) 0.22381(16) 0.0511(8) Uani d 1
C C10 0.4452(3) 0.5287(2) 0.12416(18) 0.0766(11) Uani d 1
O O4 0.51685(14) 0.76882(14) 0.75724(10) 0.0657(6) Uani d 1
O O5 0.25004(13) 0.72390(11) 0.65907(9) 0.0495(5) Uani d 1
O O6 0.03442(11) 0.74382(11) 0.75483(8) 0.0431(4) Uani d 1
O O7 -0.13539(17) 0.8490(2) 0.89544(14) 0.0980(10) Uani d 1
O O8 -0.12065(16) 0.7660(2) 1.03000(12) 0.0975(9) Uani d 1
O O9 0.46550(16) 0.90412(15) 1.25865(10) 0.0717(7) Uani d 1
O O10 0.66293(15) 0.90569(15) 1.17611(11) 0.0749(7) Uani d 1
N N4 -0.06158(16) 0.80710(17) 0.96062(13) 0.0598(7) Uani d 1
N N5 0.51466(16) 0.88865(13) 1.17407(12) 0.0488(6) Uani d 1
C C11 0.31789(15) 0.78551(13) 0.85956(12) 0.0326(5) Uani d 1
C C12 0.14714(16) 0.77857(13) 0.85292(12) 0.0328(5) Uani d 1
C C13 0.10840(16) 0.80786(15) 0.95755(13) 0.0389(6) Uani d 1
C C14 0.22578(17) 0.84024(15) 1.06095(13) 0.0403(6) Uani d 1
C C15 0.38931(16) 0.84763(14) 1.06263(12) 0.0365(6) Uani d 1
C C16 0.43735(16) 0.82163(13) 0.96389(12) 0.0356(6) Uani d 1
C C17 0.36856(18) 0.75728(15) 0.75210(13) 0.0400(6) Uani d 1
H H1a 0.188848 1.256572 0.342213 0.088(4) Uiso d 1
H H1b 0.353568 1.297412 0.446823 0.088(4) Uiso d 1
H H1c 0.348288 1.238627 0.338232 0.088(4) Uiso d 1
H H2 0.265121 0.908789 0.538567 0.0613 Uiso d 1
H H2a 0.186499 0.630039 0.50234 0.068(5) Uiso d 1
H H3 0.383907 1.138439 0.537561 0.0617 Uiso d 1
H H5 0.020222 1.025766 0.243815 0.0533 Uiso d 1
H H6 -0.096798 0.794538 0.242417 0.0506 Uiso d 1
H H8 0.139615 0.565054 0.185878 0.0568 Uiso d 1
H H10a 0.551947 0.608597 0.142286 0.1149 Uiso d 1
H H10b 0.362955 0.522551 0.058321 0.1149 Uiso d 1
H H10c 0.46505 0.441064 0.1077 0.1149 Uiso d 1
H H14 0.194965 0.856742 1.128171 0.0484 Uiso d 1
H H16 0.549353 0.82833 0.967386 0.0428 Uiso d 1
H H6a 0.115577 0.727699 0.69023 0.132(9) Uiso d 1

loop_
_atom_site_aniso_label
_atom_site_aniso_U_11
_atom_site_aniso_U_22
_atom_site_aniso_U_33
_atom_site_aniso_U_12
_atom_site_aniso_U_13
_atom_site_aniso_U_23
_atom_site_aniso_type_symbol
S1 0.03683(17) 0.03321(18) 0.0360(2) 0.01370(13) 0.01260(14) 0.01423(16) S
O1 0.0462(5) 0.0373(5) 0.0422(7) 0.0089(4) 0.0009(5) 0.0087(5) O
O2 0.0524(6) 0.0510(6) 0.0532(7) 0.0246(5) 0.0309(5) 0.0276(6) O
O3 0.0518(6) 0.0718(8) 0.0660(9) 0.0313(6) 0.0248(6) 0.0153(7) O
N1 0.0510(7) 0.0374(6) 0.0502(9) 0.0178(5) 0.0268(6) 0.0202(6) N
N2 0.0476(6) 0.0413(6) 0.0327(7) 0.0235(5) 0.0154(5) 0.0169(6) N
N3 0.0495(7) 0.0628(9) 0.0487(9) 0.0283(6) 0.0154(6) 0.0136(7) N
C1 0.0350(6) 0.0317(7) 0.0316(8) 0.0143(5) 0.0112(5) 0.0120(6) C
C2 0.0588(9) 0.0433(9) 0.0382(9) 0.0107(7) -0.0053(7) 0.0197(8) C
C3 0.0520(9) 0.0380(8) 0.0432(10) 0.0029(7) -0.0033(7) 0.0129(8) C
C4 0.0400(7) 0.0320(7) 0.0393(9) 0.0172(6) 0.0208(6) 0.0153(6) C
C5 0.0478(8) 0.0446(8) 0.0438(10) 0.0195(7) 0.0064(7) 0.0235(8) C
C6 0.0392(7) 0.0397(8) 0.0403(9) 0.0118(6) 0.0004(6) 0.0159(7) C
C7 0.0414(7) 0.0275(7) 0.0374(9) 0.0132(5) 0.0131(6) 0.0113(6) C
C8 0.0553(9) 0.0506(9) 0.0426(10) 0.0238(7) 0.0203(7) 0.0194(8) C
C9 0.0605(9) 0.0379(8) 0.0574(12) 0.0169(7) 0.0325(9) 0.0141(8) C
C10 0.0921(14) 0.0731(13) 0.0819(15) 0.0351(12) 0.0607(13) 0.0275(13) C
O4 0.0483(6) 0.0981(10) 0.0513(8) 0.0274(6) 0.0254(5) 0.0227(7) O
O5 0.0578(6) 0.0613(7) 0.0295(6) 0.0241(5) 0.0132(5) 0.0156(5) O
O6 0.0404(5) 0.0525(6) 0.0322(6) 0.0196(4) 0.0028(4) 0.0136(5) O
O7 0.0700(8) 0.1711(16) 0.0831(11) 0.0810(10) 0.0212(8) 0.0529(11) O
O8 0.0537(7) 0.1721(16) 0.0566(9) 0.0299(9) 0.0287(7) 0.0359(10) O
O9 0.0770(8) 0.0950(10) 0.0308(7) 0.0267(7) 0.0041(6) 0.0211(7) O
O10 0.0480(7) 0.0991(10) 0.0639(9) 0.0302(6) -0.0064(6) 0.0241(8) O
N4 0.0396(7) 0.0856(11) 0.0419(9) 0.0249(7) 0.0082(6) 0.0084(8) N
N5 0.0478(7) 0.0458(7) 0.0405(9) 0.0147(6) -0.0044(6) 0.0138(7) N
C11 0.0346(6) 0.0281(6) 0.0318(8) 0.0107(5) 0.0078(5) 0.0096(6) C
C12 0.0351(6) 0.0301(7) 0.0291(8) 0.0112(5) 0.0039(5) 0.0104(6) C
C13 0.0330(6) 0.0444(8) 0.0356(9) 0.0154(6) 0.0079(6) 0.0108(7) C
C14 0.0424(7) 0.0454(8) 0.0301(8) 0.0162(6) 0.0100(6) 0.0112(7) C
C15 0.0370(7) 0.0341(7) 0.0297(8) 0.0107(5) -0.0009(6) 0.0104(6) C
C16 0.0321(6) 0.0324(7) 0.0393(9) 0.0124(5) 0.0061(6) 0.0120(6) C
C17 0.0411(7) 0.0393(8) 0.0385(9) 0.0139(6) 0.0130(6) 0.0143(7) C

loop_
_atom_type_symbol
_atom_type_scat_dispersion_real
_atom_type_scat_dispersion_imag
_atom_type_scat_source
C 0.0033 0.0016 'International Tables Vol C tables 4.2.6.8 and 6.1.1.1'
H 0.0000 0.0000 'International Tables Vol C tables 4.2.6.8 and 6.1.1.1'
N 0.0061 0.0033 'International Tables Vol C tables 4.2.6.8 and 6.1.1.1'
O 0.0106 0.0060 'International Tables Vol C tables 4.2.6.8 and 6.1.1.1'
S 0.1246 0.1234 'International Tables Vol C tables 4.2.6.8 and 6.1.1.1'

loop_
_geom_angle_atom_site_label_1
_geom_angle_atom_site_label_2
_geom_angle_atom_site_label_3
_geom_angle
O1 S1 O2 120.50(6)
O1 S1 N2 108.78(6)
O2 S1 N2 104.15(7)
N3 O3 C9 108.94(14)
C4 N1 H1a 102.59(10)
C4 N1 H1b 107.06(15)
C4 N1 H1c 107.83(13)
H1a N1 H1b 124.65(16)
H1a N1 H1c 103.41(14)
H1b N1 H1c 110.21(14)
S1 N2 C7 124.43(12)
S1 N2 H2a 113.65(11)
C7 N2 H2a 116.39(12)
O3 N3 C7 104.86(14)
C2 C1 C6 120.38(14)
C1 C2 C3 119.57(16)
C1 C2 H2 120.22
C3 C2 H2 120.22
C2 C3 C4 119.68(12)
C2 C3 H3 120.16
C4 C3 H3 120.16
N1 C4 C3 120.80(10)
N1 C4 C5 118.09(15)
C3 C4 C5 121.09(14)
C4 C5 C6 119.44(16)
C4 C5 H5 120.28
C6 C5 H5 120.28
C1 C6 C5 119.80(11)
C1 C6 H6 120.1
C5 C6 H6 120.1
N2 C7 N3 117.05(14)
N2 C7 C8 131.01(14)
N3 C7 C8 111.93(15)
C7 C8 C9 104.20(16)
C7 C8 H8 127.9
C9 C8 H8 127.9
O3 C9 C8 110.05(18)
O3 C9 C10 116.07(17)
C8 C9 C10 133.88(19)
C9 C10 H10a 109.47
C9 C10 H10b 109.47
C9 C10 H10c 109.47
H10a C10 H10b 109.47
H10a C10 H10c 109.47
H10b C10 H10c 109.47
C17 O5 H6a 105.28(11)
C12 O6 H6a 102.01(10)
O7 N4 O8 123.34(17)
O7 N4 C13 118.74(17)
O8 N4 C13 117.91(17)
O9 N5 O10 124.03(14)
O9 N5 C15 118.56(14)
O10 N5 C15 117.41(15)
C12 C11 C16 120.99(14)
C12 C11 C17 118.93(12)
C16 C11 C17 120.07(13)
O6 C12 C11 121.05(14)
O6 C12 C13 122.90(13)
C11 C12 C13 116.03(12)
N4 C13 C12 120.40(13)
N4 C13 C14 116.57(15)
C12 C13 C14 123.02(14)
C13 C14 C15 118.50(15)
C13 C14 H14 120.75
C15 C14 H14 120.75
N5 C15 C14 117.72(14)
N5 C15 C16 120.43(13)
C14 C15 C16 121.82(13)
C11 C16 C15 119.61(13)
C11 C16 H16 120.19
C15 C16 H16 120.19
O4 C17 O5 124.29(16)
O4 C17 C11 119.59(13)
O5 C17 C11 116.11(13)
O5 H6a O6 156.58(6)

loop_
_geom_bond_atom_site_label_1
_geom_bond_atom_site_label_2
_geom_bond_distance
S1 O1 1.4228(9)
S1 O2 1.4264(13)
S1 N2 1.6264(14)
O3 N3 1.402(2)
O3 C9 1.333(2)
N1 C4 1.468(2)
N1 H1a 1.0015(14)
N1 H1b 0.7932(11)
N1 H1c 0.8315(15)
N2 C7 1.391(2)
N2 H2a 0.9703(12)
N3 C7 1.312(2)
C1 C2 1.3764(15)
C1 C6 1.374(2)
C2 C3 1.374(2)
C2 H2 0.93
C3 C4 1.367(2)
C3 H3 0.93
C4 C5 1.3668(15)
C5 C6 1.376(2)
C5 H5 0.93
C6 H6 0.93
C7 C8 1.403(2)
C8 C9 1.348(3)
C8 H8 0.93
C9 C10 1.491(3)
C10 H10a 0.96
C10 H10b 0.96
C10 H10c 0.96
O4 C17 1.223(2)
O5 C17 1.2827(18)
O5 H6a 1.2945(12)
O6 C12 1.3010(16)
O6 H6a 1.1837(11)
O7 N4 1.211(3)
O8 N4 1.214(2)
O9 N5 1.218(2)
O10 N5 1.218(2)
N4 C13 1.460(2)
N5 C15 1.4638(19)
C11 C12 1.425(2)
C11 C16 1.3841(19)
C11 C17 1.493(2)
C12 C13 1.409(2)
C13 C14 1.376(2)
C14 C15 1.372(2)
C14 H14 0.93
C15 C16 1.379(2)
C16 H16 0.93

loop_
_geom_hbond_atom_site_label_D
_geom_hbond_atom_site_label_H
_geom_hbond_atom_site_label_A
_geom_hbond_site_symmetry_A
_geom_hbond_distance_DH
_geom_hbond_distance_HA
_geom_hbond_distance_DA
_geom_hbond_angle_DHA
N1 H1a O6 2_576 1.0015(14) 2.0683(10) 3.0655(17) 173.55(7)
N1 H1b N3 2_676 0.7932(11) 2.2920(11) 3.0393(15) 157.33(11)
N1 H1c O4 2_676 0.8315(15) 1.8318(14) 2.663(2) 177.12(7)
N2 H2a O5 . 0.9703(12) 1.8440(10) 2.7852(15) 162.64(9)
O5 H6a O6 . 1.2945(12) 1.1837(11) 2.4268(16) 156.58(6)
O5 H6a C12 . 1.2945(12) 1.9326(15) 2.7490(19) 115.40(6)
O6 H6a O5 . 1.1837(11) 1.2945(12) 2.4268(16) 156.58(6)
O6 H6a C17 . 1.1837(11) 2.0485(15) 2.8249(19) 119.42(7)
